data_7048500
loop_
_publ_author_name
'Ma, Chenxi'
'Hill, Anthony F.'

_publ_section_title
;
 Methimazolyl based diptych bicyclo-[3.3.0]-ruthenaboratranes.
;
_journal_issue 6
_journal_name_full 'Dalton transactions (Cambridge, England : 2003)'
_journal_page_first 1976
_journal_page_last 1992
_journal_paper_doi 10.1039/c8dt04813d
_journal_volume 48
_journal_year 2019
_chemical_formula_moiety 'C45 H87 B3 N12 O21 P6 Ru3 S6'
_chemical_formula_sum 'C45 H87 B3 N12 O21 P6 Ru3 S6'
_chemical_formula_weight 1846.13
_space_group_IT_number 2
_space_group_name_Hall '-P 1'
_space_group_name_H-M_alt 'P -1'
_symmetry_cell_setting triclinic
_symmetry_space_group_name_Hall '-P 1'
_symmetry_space_group_name_H-M 'P -1'
_atom_sites_solution_hydrogens difmap
_atom_sites_solution_primary direct
_audit_creation_date 2018-05-02
_audit_creation_method CRYSTALS_ver_14.61
_audit_update_record
;
2018-11-26 deposited with the CCDC.
2019-01-03 downloaded from the CCDC.
;
_cell_angle_alpha 93.1670(14)
_cell_angle_beta 92.0931(12)
_cell_angle_gamma 93.9263(13)
_cell_formula_units_Z 2
_cell_length_a 9.44390(10)
_cell_length_b 15.2581(3)
_cell_length_c 26.4419(4)
_cell_measurement_reflns_used 24924
_cell_measurement_temperature 150
_cell_measurement_theta_max 74
_cell_measurement_theta_min 4
_cell_volume 3792.31(10)
_computing_cell_refinement 'CrysAlisPro, (Agilent, 2011)'
_computing_data_collection 'SuperNova, (Oxford Diffraction, 2010)'
_computing_data_reduction 'CrysAlisPro, (Agilent, 2011)'
_computing_molecular_graphics 'CAMERON (Watkin et al., 1996)'
_computing_publication_material 'CRYSTALS (Betteridge et al., 2003)'
_computing_structure_refinement 'CRYSTALS (Betteridge et al., 2003)'
_computing_structure_solution 'SIR92 (Altomare et al., 1994)'
_diffrn_ambient_temperature 150
_diffrn_measured_fraction_theta_full 0.999
_diffrn_measured_fraction_theta_max 0.993
_diffrn_measurement_device Area
_diffrn_measurement_device_type 'Oxford Diffraction SuperNova'
_diffrn_measurement_method '\f & \w scans'
_diffrn_radiation_monochromator graphite
_diffrn_radiation_type 'Cu K\a'
_diffrn_radiation_wavelength 1.54184
_diffrn_reflns_av_R_equivalents 0.037
_diffrn_reflns_av_sigmaI/netI 0.0541
_diffrn_reflns_limit_h_max 7
_diffrn_reflns_limit_h_min -11
_diffrn_reflns_limit_k_max 18
_diffrn_reflns_limit_k_min -18
_diffrn_reflns_limit_l_max 32
_diffrn_reflns_limit_l_min -32
_diffrn_reflns_number 54077
_diffrn_reflns_theta_full 71.592
_diffrn_reflns_theta_max 74.022
_diffrn_reflns_theta_min 3.439
_diffrn_standards_number 0
_exptl_absorpt_coefficient_mu 8.137
_exptl_absorpt_correction_T_max 0.70
_exptl_absorpt_correction_T_min 0.38
_exptl_absorpt_correction_type multi-scan
_exptl_absorpt_process_details 'CrysAlisPro, (Agilent, 2011)'
_exptl_crystal_colour colourless
_exptl_crystal_density_diffrn 1.617
_exptl_crystal_density_method 'not measured'
_exptl_crystal_description needle
_exptl_crystal_F_000 1884
_exptl_crystal_size_max 0.422
_exptl_crystal_size_mid 0.056
_exptl_crystal_size_min 0.043
_refine_diff_density_max 1.66
_refine_diff_density_min -1.12
_refine_ls_extinction_method None
_refine_ls_goodness_of_fit_ref 1.0496
_refine_ls_hydrogen_treatment mixed
_refine_ls_matrix_type full
_refine_ls_number_parameters 914
_refine_ls_number_reflns 15286
_refine_ls_number_restraints 0
_refine_ls_R_factor_all 0.0416
_refine_ls_R_factor_gt 0.0382
_refine_ls_shift/su_max 0.0020359
_refine_ls_shift/su_mean 0.0000473
_refine_ls_structure_factor_coef Fsqd
_refine_ls_weighting_details
;
 Method= Modified Sheldrick 
 w=1/[\s^2^(F^2^) + ( 0.05P)^2^ + 7.89P] 
 ,where P=(max(Fo^2^,0) + 2Fc^2^)/3 
;
_refine_ls_weighting_scheme calc
_refine_ls_wR_factor_all 0.0975
_refine_ls_wR_factor_gt 0.0943
_refine_ls_wR_factor_ref 0.0975
_reflns_limit_h_max 11
_reflns_limit_h_min -11
_reflns_limit_k_max 18
_reflns_limit_k_min -18
_reflns_limit_l_max 32
_reflns_limit_l_min 0
_reflns_number_gt 13859
_reflns_number_total 15286
_reflns_threshold_expression I>2.0\s(I)
_oxford_diffrn_Wilson_B_factor 1.47
_oxford_diffrn_Wilson_scale 0.27
_oxford_refine_ls_r_factor_ref 0.0416
_oxford_refine_ls_scale 1.851(6)
_oxford_reflns_number_all 15286
_oxford_reflns_threshold_expression_ref I>-10.0\s(I)
_oxford_structure_analysis_title 'xcalibur in C:\Users\Kathy\Docu At 10:35 on '
_cod_data_source_file c8dt04813d2.cif
_cod_data_source_block KMAc189a
_cod_depositor_comments 'Adding full bibliography for 7048492--7048500.cif.'
_cod_original_cell_volume 3792.32(6)
_cod_original_sg_symbol_H-M 'P -1 '
_cod_database_code 7048500

loop_
_symmetry_equiv_pos_as_xyz
x,y,z
-x,-y,-z

loop_
_atom_site_label
_atom_site_type_symbol
_atom_site_fract_x
_atom_site_fract_y
_atom_site_fract_z
_atom_site_U_iso_or_equiv
_atom_site_occupancy
_atom_site_adp_type
_atom_site_refinement_flags_occupancy
_atom_site_disorder_group
B1 B 0.5646(3) 0.3341(2) 0.35760(13) 0.0157 1.0000 Uani . .
B2 B 0.1835(4) 0.2911(2) 0.13834(13) 0.0170 1.0000 Uani . .
B3 B 0.9208(4) 0.6392(2) 0.23908(13) 0.0154 1.0000 Uani . .
Ru1 Ru 0.68454(2) 0.241064(15) 0.403392(8) 0.0147 1.0000 Uani . .
Ru2 Ru 0.30036(3) 0.262462(16) 0.067198(8) 0.0179 1.0000 Uani . .
Ru3 Ru 1.07020(2) 0.755691(14) 0.266242(8) 0.0150 1.0000 Uani . .
P1 P 0.83131(9) 0.14559(6) 0.44459(3) 0.0231 1.0000 Uani . .
P2 P 0.54529(9) 0.27582(6) 0.46692(3) 0.0200 1.0000 Uani . .
P3 P 0.45137(12) 0.24735(8) -0.00145(4) 0.0360 1.0000 Uani . .
P4 P 0.13680(10) 0.15178(6) 0.04801(3) 0.0253 1.0000 Uani . .
P5 P 1.24806(9) 0.85935(5) 0.30121(3) 0.0200 1.0000 Uani . .
P6 P 0.94357(9) 0.84657(5) 0.22271(3) 0.0226 1.0000 Uani . .
S1 S 0.80715(8) 0.20988(5) 0.32351(3) 0.0179 1.0000 Uani . .
S2 S 0.84679(8) 0.37219(5) 0.42760(3) 0.0203 1.0000 Uani . .
S3 S 0.43397(9) 0.16404(5) 0.11952(3) 0.0220 1.0000 Uani . .
S4 S 0.46005(8) 0.39136(5) 0.09796(3) 0.0195 1.0000 Uani . .
S5 S 1.19926(8) 0.72071(5) 0.18837(3) 0.0224 1.0000 Uani . .
S6 S 1.19138(8) 0.64669(5) 0.31432(3) 0.0173 1.0000 Uani . .
N1 N 0.5939(3) 0.31279(17) 0.30028(10) 0.0181 1.0000 Uani . .
N2 N 0.7025(3) 0.26672(18) 0.23295(10) 0.0207 1.0000 Uani . .
N3 N 0.6322(3) 0.43038(17) 0.37051(10) 0.0192 1.0000 Uani . .
N4 N 0.7875(3) 0.53683(19) 0.39842(11) 0.0244 1.0000 Uani . .
N5 N 0.2398(3) 0.38571(17) 0.16013(10) 0.0174 1.0000 Uani . .
N6 N 0.3882(3) 0.50037(18) 0.17827(10) 0.0205 1.0000 Uani . .
N7 N 0.2331(3) 0.22781(18) 0.17954(10) 0.0193 1.0000 Uani . .
N8 N 0.3638(3) 0.13642(19) 0.21787(11) 0.0235 1.0000 Uani . .
N9 N 0.9653(3) 0.60731(18) 0.18440(10) 0.0206 1.0000 Uani . .
N10 N 1.0898(3) 0.5941(2) 0.11631(11) 0.0268 1.0000 Uani . .
N11 N 0.9507(3) 0.56084(17) 0.27335(10) 0.0179 1.0000 Uani . .
N12 N 1.0710(3) 0.47886(17) 0.32222(10) 0.0194 1.0000 Uani . .
O1 O 0.4460(3) 0.11713(17) 0.35959(10) 0.0324 1.0000 Uani . .
O2 O 0.0929(3) 0.38521(18) 0.02811(10) 0.0339 1.0000 Uani . .
O3 O 0.8646(3) 0.77057(18) 0.34975(10) 0.0335 1.0000 Uani . .
O4 O 0.5934(3) 0.26987(18) 0.52522(9) 0.0295 1.0000 Uani . .
O5 O 0.3982(3) 0.21685(18) 0.46881(10) 0.0307 1.0000 Uani . .
O6 O 0.4858(3) 0.37093(18) 0.46493(10) 0.0320 1.0000 Uani . .
O7 O 0.0584(3) 0.11493(18) 0.09572(10) 0.0359 1.0000 Uani . .
O8 O 0.1720(3) 0.06489(19) 0.01566(11) 0.0393 1.0000 Uani . .
O9 O -0.0003(3) 0.17242(18) 0.01414(10) 0.0327 1.0000 Uani . .
O10 O 1.2783(3) 0.83887(17) 0.35933(10) 0.0325 1.0000 Uani . .
O11 O 1.4041(3) 0.87080(17) 0.27840(11) 0.0326 1.0000 Uani . .
O12 O 1.2301(3) 0.96340(15) 0.30403(9) 0.0250 1.0000 Uani . .
O21 O 0.8591(4) 0.1640(2) 0.50368(11) 0.0472 1.0000 Uani . .
O23 O 0.9870(3) 0.12921(18) 0.42345(11) 0.0337 1.0000 Uani . .
O24 O 0.7774(3) 0.04245(19) 0.44432(11) 0.0387 1.0000 Uani . .
O25 O 0.4256(5) 0.1685(2) -0.04137(13) 0.0624 1.0000 Uani . .
O26 O 0.6157(6) 0.2113(4) 0.01199(19) 0.0503 0.628(8) Uani P 2
O27 O 0.6070(7) 0.2937(5) 0.0008(2) 0.0281 0.372(8) Uani P 1
O28 O 0.5057(6) 0.3290(4) -0.0288(2) 0.0503 0.635(10) Uani P 2
O29 O 0.3975(8) 0.3148(5) -0.0499(2) 0.0276 0.365(10) Uani P 1
O30 O 0.7916(3) 0.8129(2) 0.19521(13) 0.0286 0.767(7) Uani P 2
O31 O 0.8916(12) 0.8252(8) 0.1640(4) 0.0316 0.233(7) Uani P 1
O32 O 1.0033(4) 0.8991(3) 0.17763(15) 0.0314 0.764(11) Uani P 2
O33 O 1.0358(12) 0.9405(8) 0.2075(5) 0.0285 0.236(11) Uani P 1
O34 O 0.8744(5) 0.9150(3) 0.26013(13) 0.0637 1.0000 Uani . .
C1 C 0.5405(3) 0.1627(2) 0.37742(12) 0.0220 1.0000 Uani . .
C2 C 0.1743(4) 0.3382(2) 0.04192(13) 0.0248 1.0000 Uani . .
C3 C 0.9459(4) 0.7659(2) 0.31803(13) 0.0227 1.0000 Uani . .
C11 C 0.6986(3) 0.2645(2) 0.28415(11) 0.0171 1.0000 Uani . .
C12 C 0.5301(4) 0.3456(2) 0.25778(13) 0.0237 1.0000 Uani . .
C13 C 0.5968(4) 0.3181(2) 0.21662(12) 0.0239 1.0000 Uani . .
C14 C 0.7984(4) 0.2218(3) 0.20052(13) 0.0304 1.0000 Uani . .
C15 C 0.7537(3) 0.4488(2) 0.39806(12) 0.0194 1.0000 Uani . .
C16 C 0.5895(4) 0.5086(2) 0.35302(13) 0.0244 1.0000 Uani . .
C17 C 0.6845(4) 0.5744(2) 0.37002(14) 0.0278 1.0000 Uani . .
C18 C 0.9130(4) 0.5829(2) 0.42466(14) 0.0301 1.0000 Uani . .
C21 C 0.3611(3) 0.4275(2) 0.14691(11) 0.0171 1.0000 Uani . .
C22 C 0.1897(4) 0.4338(2) 0.20121(12) 0.0223 1.0000 Uani . .
C23 C 0.2817(4) 0.5043(2) 0.21238(12) 0.0238 1.0000 Uani . .
C24 C 0.5091(4) 0.5645(2) 0.17701(15) 0.0312 1.0000 Uani . .
C25 C 0.3409(3) 0.1764(2) 0.17368(12) 0.0192 1.0000 Uani . .
C26 C 0.1871(4) 0.2210(2) 0.22856(13) 0.0247 1.0000 Uani . .
C27 C 0.2676(4) 0.1648(2) 0.25215(13) 0.0271 1.0000 Uani . .
C28 C 0.4710(4) 0.0745(2) 0.22701(14) 0.0290 1.0000 Uani . .
C31 C 1.0823(4) 0.6383(2) 0.16226(12) 0.0211 1.0000 Uani . .
C32 C 0.8988(4) 0.5409(2) 0.15188(14) 0.0267 1.0000 Uani . .
C33 C 0.9746(4) 0.5327(3) 0.11010(14) 0.0302 1.0000 Uani . .
C34 C 1.2007(4) 0.6080(3) 0.08030(14) 0.0343 1.0000 Uani . .
C35 C 1.0693(3) 0.5591(2) 0.30297(11) 0.0167 1.0000 Uani . .
C36 C 0.8765(3) 0.4793(2) 0.27407(13) 0.0220 1.0000 Uani . .
C37 C 0.9506(3) 0.4282(2) 0.30399(13) 0.0216 1.0000 Uani . .
C38 C 1.1816(4) 0.4494(2) 0.35555(15) 0.0288 1.0000 Uani . .
C80 C 0.7588(5) -0.0061(3) 0.39654(19) 0.0408 1.0000 Uani . .
C81 C 1.0833(4) 0.2051(3) 0.41575(17) 0.0368 1.0000 Uani . .
C82 C 0.9499(7) 0.1127(4) 0.53424(18) 0.0646 1.0000 Uani . .
C83 C 0.3981(5) 0.1278(3) 0.48346(16) 0.0420 1.0000 Uani . .
C84 C 0.7105(5) 0.3244(3) 0.54833(15) 0.0393 1.0000 Uani . .
C85 C 0.3819(5) 0.3991(3) 0.49928(18) 0.0471 1.0000 Uani . .
C86 C 0.4040(5) 0.3996(3) -0.03964(16) 0.0435 1.0000 Uani . .
C87 C 0.7048(5) 0.2628(4) 0.0436(2) 0.0525 1.0000 Uani . .
C88 C 0.5179(8) 0.1549(5) -0.08347(19) 0.0742 1.0000 Uani . .
C89 C 0.0139(5) 0.1911(3) -0.03780(15) 0.0399 1.0000 Uani . .
C90 C -0.0670(5) 0.0556(3) 0.09005(17) 0.0440 1.0000 Uani . .
C91 C 0.2860(5) 0.0118(3) 0.02798(19) 0.0482 1.0000 Uani . .
C92 C 0.7808(7) 0.9783(4) 0.2420(2) 0.0710 1.0000 Uani . .
C93 C 0.7816(5) 0.7663(3) 0.14794(17) 0.0430 1.0000 Uani . .
C94 C 1.1449(5) 0.9449(3) 0.18022(17) 0.0411 1.0000 Uani . .
C95 C 1.3872(5) 0.8889(3) 0.39066(18) 0.0487 1.0000 Uani . .
C96 C 1.1206(5) 0.9964(3) 0.33450(17) 0.0376 1.0000 Uani . .
C97 C 1.4858(4) 0.7948(3) 0.2730(2) 0.0465 1.0000 Uani . .
H11 H 0.441(5) 0.336(3) 0.3587(19) 0.0500 1.0000 Uiso . .
H21 H 0.065(5) 0.287(3) 0.1349(19) 0.0500 1.0000 Uiso . .
H31 H 0.795(5) 0.646(3) 0.2357(19) 0.0500 1.0000 Uiso . .
H121 H 0.4518 0.3814 0.2577 0.0288 1.0000 Uiso . .
H131 H 0.5755 0.3309 0.1825 0.0277 1.0000 Uiso . .
H141 H 0.7797 0.2341 0.1662 0.0364 1.0000 Uiso . .
H142 H 0.8942 0.2416 0.2101 0.0364 1.0000 Uiso . .
H143 H 0.7861 0.1601 0.2040 0.0364 1.0000 Uiso . .
H161 H 0.5062 0.5148 0.3322 0.0290 1.0000 Uiso . .
H171 H 0.6807 0.6354 0.3639 0.0329 1.0000 Uiso . .
H181 H 0.9138 0.6445 0.4195 0.0364 1.0000 Uiso . .
H182 H 0.9108 0.5747 0.4600 0.0364 1.0000 Uiso . .
H183 H 0.9971 0.5609 0.4118 0.0364 1.0000 Uiso . .
H221 H 0.1046 0.4192 0.2185 0.0268 1.0000 Uiso . .
H231 H 0.2744 0.5493 0.2390 0.0286 1.0000 Uiso . .
H241 H 0.5035 0.6097 0.2030 0.0376 1.0000 Uiso . .
H242 H 0.5954 0.5366 0.1819 0.0376 1.0000 Uiso . .
H243 H 0.5098 0.5906 0.1449 0.0376 1.0000 Uiso . .
H261 H 0.1109 0.2512 0.2432 0.0297 1.0000 Uiso . .
H271 H 0.2600 0.1477 0.2863 0.0322 1.0000 Uiso . .
H281 H 0.4657 0.0556 0.2607 0.0340 1.0000 Uiso . .
H282 H 0.5632 0.1016 0.2227 0.0340 1.0000 Uiso . .
H283 H 0.4556 0.0244 0.2037 0.0340 1.0000 Uiso . .
H321 H 0.8131 0.5069 0.1583 0.0321 1.0000 Uiso . .
H331 H 0.9535 0.4919 0.0814 0.0352 1.0000 Uiso . .
H341 H 1.1823 0.5690 0.0509 0.0412 1.0000 Uiso . .
H342 H 1.2905 0.5970 0.0954 0.0412 1.0000 Uiso . .
H343 H 1.2042 0.6670 0.0702 0.0412 1.0000 Uiso . .
H361 H 0.7881 0.4625 0.2563 0.0264 1.0000 Uiso . .
H371 H 0.9245 0.3686 0.3115 0.0257 1.0000 Uiso . .
H381 H 1.1574 0.3900 0.3637 0.0343 1.0000 Uiso . .
H382 H 1.1909 0.4857 0.3859 0.0343 1.0000 Uiso . .
H383 H 1.2695 0.4515 0.3391 0.0343 1.0000 Uiso . .
H801 H 0.7267 -0.0651 0.4009 0.0495 1.0000 Uiso . .
H802 H 0.8473 -0.0049 0.3799 0.0495 1.0000 Uiso . .
H803 H 0.6911 0.0203 0.3753 0.0495 1.0000 Uiso . .
H811 H 1.1696 0.1863 0.4034 0.0439 1.0000 Uiso . .
H812 H 1.1015 0.2385 0.4471 0.0439 1.0000 Uiso . .
H813 H 1.0408 0.2410 0.3920 0.0439 1.0000 Uiso . .
H821 H 0.9520 0.1332 0.5685 0.0759 1.0000 Uiso . .
H822 H 1.0436 0.1161 0.5220 0.0759 1.0000 Uiso . .
H823 H 0.9144 0.0517 0.5316 0.0759 1.0000 Uiso . .
H831 H 0.4394 0.1266 0.5170 0.0505 1.0000 Uiso . .
H832 H 0.3038 0.1017 0.4830 0.0505 1.0000 Uiso . .
H833 H 0.4527 0.0944 0.4608 0.0505 1.0000 Uiso . .
H841 H 0.7948 0.3148 0.5316 0.0480 1.0000 Uiso . .
H842 H 0.6910 0.3854 0.5468 0.0480 1.0000 Uiso . .
H843 H 0.7224 0.3123 0.5833 0.0480 1.0000 Uiso . .
H851 H 0.3582 0.4571 0.4931 0.0573 1.0000 Uiso . .
H852 H 0.4177 0.3980 0.5336 0.0573 1.0000 Uiso . .
H853 H 0.2975 0.3603 0.4953 0.0573 1.0000 Uiso . .
H861 H 0.4511 0.4464 -0.0567 0.0518 1.0000 Uiso . .
H862 H 0.3702 0.4243 -0.0084 0.0518 1.0000 Uiso . .
H863 H 0.3237 0.3762 -0.0601 0.0518 1.0000 Uiso . .
H871 H 0.7920 0.2363 0.0480 0.0632 1.0000 Uiso . .
H872 H 0.7229 0.3187 0.0294 0.0632 1.0000 Uiso . .
H873 H 0.6632 0.2717 0.0754 0.0632 1.0000 Uiso . .
H881 H 0.5228 0.2060 -0.1038 0.0866 1.0000 Uiso . .
H882 H 0.6140 0.1488 -0.0706 0.0866 1.0000 Uiso . .
H883 H 0.4878 0.1051 -0.1043 0.0866 1.0000 Uiso . .
H891 H -0.0758 0.2025 -0.0530 0.0487 1.0000 Uiso . .
H892 H 0.0779 0.2423 -0.0405 0.0487 1.0000 Uiso . .
H893 H 0.0508 0.1430 -0.0563 0.0487 1.0000 Uiso . .
H901 H -0.0982 0.0408 0.1226 0.0524 1.0000 Uiso . .
H902 H -0.1408 0.0825 0.0726 0.0524 1.0000 Uiso . .
H903 H -0.0468 0.0030 0.0714 0.0524 1.0000 Uiso . .
H911 H 0.2876 -0.0367 0.0040 0.0586 1.0000 Uiso . .
H912 H 0.3743 0.0462 0.0280 0.0586 1.0000 Uiso . .
H913 H 0.2746 -0.0098 0.0610 0.0586 1.0000 Uiso . .
H921 H 0.7504 1.0145 0.2687 0.0904 1.0000 Uiso . .
H922 H 0.8313 1.0159 0.2187 0.0904 1.0000 Uiso . .
H923 H 0.7009 0.9497 0.2232 0.0904 1.0000 Uiso . .
H931 H 0.6847 0.7521 0.1379 0.0526 1.0000 Uiso . .
H932 H 0.8242 0.8017 0.1235 0.0526 1.0000 Uiso . .
H933 H 0.8301 0.7138 0.1498 0.0526 1.0000 Uiso . .
H941 H 1.1606 0.9728 0.1495 0.0494 1.0000 Uiso . .
H942 H 1.1508 0.9882 0.2079 0.0494 1.0000 Uiso . .
H943 H 1.2141 0.9040 0.1855 0.0494 1.0000 Uiso . .
H951 H 1.3895 0.8685 0.4240 0.0572 1.0000 Uiso . .
H952 H 1.3674 0.9502 0.3929 0.0572 1.0000 Uiso . .
H953 H 1.4773 0.8842 0.3765 0.0572 1.0000 Uiso . .
H961 H 1.1209 1.0587 0.3336 0.0452 1.0000 Uiso . .
H962 H 1.1371 0.9825 0.3694 0.0452 1.0000 Uiso . .
H963 H 1.0300 0.9705 0.3232 0.0452 1.0000 Uiso . .
H971 H 1.5754 0.8106 0.2596 0.0562 1.0000 Uiso . .
H972 H 1.5024 0.7722 0.3059 0.0562 1.0000 Uiso . .
H973 H 1.4366 0.7501 0.2517 0.0562 1.0000 Uiso . .

loop_
_atom_site_aniso_label
_atom_site_aniso_U_11
_atom_site_aniso_U_22
_atom_site_aniso_U_33
_atom_site_aniso_U_23
_atom_site_aniso_U_13
_atom_site_aniso_U_12
B1 0.0137(15) 0.0158(16) 0.0179(16) 0.0050(12) -0.0028(12) 0.0024(12)
B2 0.0192(16) 0.0184(17) 0.0141(15) 0.0025(12) 0.0027(12) 0.0039(13)
B3 0.0151(15) 0.0138(15) 0.0166(15) -0.0017(12) -0.0003(12) -0.0019(12)
Ru1 0.01448(11) 0.01534(11) 0.01450(11) 0.00438(8) -0.00088(8) -0.00038(8)
Ru2 0.02254(12) 0.01859(12) 0.01352(11) 0.00138(8) 0.00004(8) 0.00727(9)
Ru3 0.01689(11) 0.01172(11) 0.01657(11) 0.00219(8) 0.00147(8) 0.00009(8)
P1 0.0235(4) 0.0267(4) 0.0204(4) 0.0072(3) -0.0024(3) 0.0073(3)
P2 0.0194(4) 0.0244(4) 0.0164(4) 0.0032(3) 0.0023(3) -0.0004(3)
P3 0.0423(6) 0.0456(6) 0.0209(4) -0.0048(4) 0.0111(4) 0.0090(5)
P4 0.0304(4) 0.0204(4) 0.0248(4) -0.0013(3) -0.0056(3) 0.0059(3)
P5 0.0213(4) 0.0148(4) 0.0235(4) 0.0043(3) -0.0009(3) -0.0039(3)
P6 0.0276(4) 0.0176(4) 0.0228(4) 0.0028(3) -0.0048(3) 0.0049(3)
S1 0.0188(3) 0.0180(3) 0.0174(3) 0.0040(3) 0.0006(3) 0.0024(3)
S2 0.0181(3) 0.0206(4) 0.0215(4) 0.0019(3) -0.0023(3) -0.0023(3)
S3 0.0252(4) 0.0214(4) 0.0205(4) 0.0034(3) -0.0014(3) 0.0092(3)
S4 0.0212(4) 0.0224(4) 0.0160(3) 0.0033(3) 0.0055(3) 0.0044(3)
S5 0.0229(4) 0.0220(4) 0.0231(4) 0.0039(3) 0.0072(3) 0.0009(3)
S6 0.0190(3) 0.0135(3) 0.0191(3) 0.0023(3) -0.0014(3) -0.0016(3)
N1 0.0181(12) 0.0186(13) 0.0177(13) 0.0057(10) -0.0041(10) -0.0001(10)
N2 0.0223(13) 0.0230(14) 0.0159(12) 0.0036(10) -0.0024(10) -0.0046(11)
N3 0.0213(13) 0.0160(13) 0.0208(13) 0.0039(10) 0.0029(10) 0.0028(10)
N4 0.0293(15) 0.0190(14) 0.0245(14) -0.0007(11) 0.0061(12) -0.0037(11)
N5 0.0186(12) 0.0168(13) 0.0181(12) 0.0033(10) 0.0058(10) 0.0050(10)
N6 0.0242(14) 0.0168(13) 0.0209(13) 0.0012(10) 0.0035(11) 0.0034(10)
N7 0.0214(13) 0.0182(13) 0.0183(13) 0.0039(10) 0.0004(10) -0.0008(10)
N8 0.0262(14) 0.0194(14) 0.0251(14) 0.0105(11) -0.0036(11) -0.0009(11)
N9 0.0217(13) 0.0199(13) 0.0199(13) -0.0003(10) 0.0003(10) 0.0018(10)
N10 0.0321(16) 0.0305(16) 0.0188(13) -0.0001(11) 0.0050(12) 0.0091(12)
N11 0.0179(12) 0.0163(13) 0.0193(12) 0.0011(10) 0.0030(10) -0.0021(10)
N12 0.0211(13) 0.0153(13) 0.0223(13) 0.0049(10) 0.0049(10) -0.0002(10)
O1 0.0301(13) 0.0285(13) 0.0356(14) 0.0028(11) -0.0119(11) -0.0126(11)
O2 0.0407(15) 0.0302(14) 0.0329(14) 0.0045(11) -0.0041(11) 0.0190(12)
O3 0.0390(15) 0.0291(14) 0.0337(14) 0.0023(11) 0.0186(12) 0.0024(11)
O4 0.0322(13) 0.0393(15) 0.0165(11) 0.0041(10) 0.0020(10) -0.0026(11)
O5 0.0235(12) 0.0397(15) 0.0287(13) 0.0061(11) 0.0047(10) -0.0046(11)
O6 0.0372(14) 0.0314(14) 0.0293(13) 0.0026(11) 0.0120(11) 0.0103(11)
O7 0.0469(16) 0.0282(14) 0.0309(14) 0.0038(11) -0.0040(12) -0.0085(12)
O8 0.0447(16) 0.0289(14) 0.0432(16) -0.0120(12) -0.0119(13) 0.0140(12)
O9 0.0342(14) 0.0344(14) 0.0295(13) 0.0000(11) -0.0052(11) 0.0074(11)
O10 0.0421(15) 0.0248(13) 0.0282(13) 0.0084(10) -0.0126(11) -0.0126(11)
O11 0.0225(12) 0.0241(13) 0.0515(17) 0.0056(11) 0.0076(11) -0.0016(10)
O12 0.0319(13) 0.0149(11) 0.0281(12) 0.0034(9) 0.0036(10) -0.0025(9)
O21 0.0560(19) 0.066(2) 0.0244(14) 0.0102(14) -0.0045(13) 0.0332(17)
O23 0.0275(13) 0.0344(15) 0.0399(15) 0.0055(12) 0.0011(11) 0.0058(11)
O24 0.0413(16) 0.0316(15) 0.0456(16) 0.0175(12) 0.0052(13) 0.0058(12)
O25 0.101(3) 0.049(2) 0.0373(17) -0.0163(15) 0.0279(19) 0.009(2)
O26 0.047(3) 0.074(4) 0.035(3) 0.002(2) 0.008(2) 0.037(3)
O27 0.028(4) 0.037(4) 0.019(3) 0.004(3) 0.002(3) 0.002(3)
O28 0.057(4) 0.060(3) 0.040(3) 0.021(2) 0.024(3) 0.024(3)
O29 0.036(5) 0.034(4) 0.013(3) 0.002(3) 0.000(3) 0.005(3)
O30 0.0264(17) 0.0308(19) 0.0287(18) 0.0040(13) -0.0028(13) 0.0025(13)
O31 0.030(6) 0.042(7) 0.022(6) 0.010(5) -0.009(4) -0.005(5)
O32 0.0324(19) 0.030(2) 0.032(2) 0.0143(18) -0.0038(15) -0.0025(15)
O33 0.030(6) 0.028(7) 0.028(7) 0.009(5) 0.004(5) 0.000(5)
O34 0.090(3) 0.065(2) 0.0463(19) 0.0201(17) 0.0167(19) 0.058(2)
C1 0.0229(16) 0.0236(16) 0.0211(15) 0.0091(12) 0.0016(12) 0.0062(13)
C2 0.0324(18) 0.0215(16) 0.0211(16) 0.0000(13) 0.0060(13) 0.0038(14)
C3 0.0287(17) 0.0128(14) 0.0260(16) 0.0025(12) -0.0033(14) -0.0012(12)
C11 0.0194(14) 0.0158(14) 0.0152(14) 0.0035(11) -0.0017(11) -0.0061(11)
C12 0.0220(16) 0.0236(17) 0.0257(16) 0.0086(13) -0.0071(13) 0.0002(13)
C13 0.0263(16) 0.0254(17) 0.0190(15) 0.0085(12) -0.0083(12) -0.0060(13)
C14 0.0277(18) 0.044(2) 0.0200(16) 0.0021(15) 0.0061(13) 0.0002(15)
C15 0.0216(15) 0.0177(15) 0.0187(14) 0.0000(11) 0.0068(12) -0.0012(12)
C16 0.0290(17) 0.0203(16) 0.0250(16) 0.0063(13) 0.0045(13) 0.0054(13)
C17 0.0377(19) 0.0175(16) 0.0293(18) 0.0046(13) 0.0077(15) 0.0048(14)
C18 0.0306(18) 0.0248(18) 0.0329(19) -0.0079(14) 0.0065(15) -0.0084(14)
C21 0.0186(14) 0.0168(14) 0.0169(14) 0.0047(11) 0.0027(11) 0.0050(11)
C22 0.0236(16) 0.0232(16) 0.0216(15) 0.0024(12) 0.0071(12) 0.0081(13)
C23 0.0301(17) 0.0212(16) 0.0209(15) -0.0007(12) 0.0038(13) 0.0078(13)
C24 0.0282(18) 0.0256(18) 0.039(2) -0.0022(15) 0.0025(15) -0.0027(14)
C25 0.0203(15) 0.0158(15) 0.0214(15) 0.0065(12) -0.0024(12) -0.0009(11)
C26 0.0257(16) 0.0279(18) 0.0206(16) 0.0056(13) 0.0026(13) -0.0017(13)
C27 0.0325(18) 0.0271(18) 0.0215(16) 0.0095(13) 0.0002(13) -0.0049(14)
C28 0.0296(18) 0.0223(17) 0.0359(19) 0.0134(14) -0.0066(15) 0.0027(14)
C31 0.0252(16) 0.0231(16) 0.0165(14) 0.0040(12) 0.0042(12) 0.0088(13)
C32 0.0249(17) 0.0262(18) 0.0281(17) -0.0048(14) -0.0022(13) 0.0023(13)
C33 0.0357(19) 0.0306(19) 0.0237(17) -0.0077(14) -0.0021(14) 0.0085(15)
C34 0.041(2) 0.043(2) 0.0218(17) 0.0040(15) 0.0124(15) 0.0135(17)
C35 0.0207(14) 0.0135(14) 0.0162(14) 0.0021(11) 0.0053(11) -0.0007(11)
C36 0.0217(15) 0.0182(15) 0.0250(16) -0.0014(12) 0.0065(12) -0.0064(12)
C37 0.0225(15) 0.0154(15) 0.0267(16) 0.0009(12) 0.0086(13) -0.0042(12)
C38 0.0269(17) 0.0228(17) 0.038(2) 0.0127(14) 0.0016(15) 0.0026(13)
C80 0.038(2) 0.027(2) 0.057(3) 0.0024(18) 0.0037(19) 0.0013(16)
C81 0.0230(18) 0.036(2) 0.051(2) 0.0020(18) -0.0033(16) 0.0009(15)
C82 0.077(4) 0.091(4) 0.031(2) 0.015(2) -0.011(2) 0.046(3)
C83 0.042(2) 0.045(2) 0.038(2) 0.0163(18) 0.0004(18) -0.0186(19)
C84 0.049(2) 0.044(2) 0.0226(18) -0.0021(16) -0.0079(17) -0.0055(19)
C85 0.047(3) 0.050(3) 0.048(3) -0.002(2) 0.024(2) 0.016(2)
C86 0.053(3) 0.048(3) 0.030(2) 0.0089(18) 0.0071(18) 0.003(2)
C87 0.039(2) 0.075(4) 0.049(3) 0.014(2) 0.013(2) 0.027(2)
C88 0.101(5) 0.099(5) 0.030(2) -0.009(3) 0.018(3) 0.058(4)
C89 0.050(2) 0.042(2) 0.0275(19) 0.0012(17) -0.0133(17) 0.0117(19)
C90 0.054(3) 0.035(2) 0.041(2) 0.0065(18) -0.006(2) -0.0093(19)
C91 0.058(3) 0.029(2) 0.058(3) -0.0110(19) -0.017(2) 0.023(2)
C92 0.092(5) 0.060(4) 0.069(4) 0.017(3) 0.006(3) 0.053(3)
C93 0.050(3) 0.038(2) 0.039(2) 0.0016(18) -0.0213(19) 0.0022(19)
C94 0.048(2) 0.033(2) 0.041(2) 0.0178(18) -0.0063(19) -0.0092(18)
C95 0.057(3) 0.041(2) 0.044(2) 0.0071(19) -0.025(2) -0.022(2)
C96 0.041(2) 0.0226(18) 0.049(2) -0.0035(16) 0.0128(18) -0.0009(16)
C97 0.0246(19) 0.035(2) 0.080(3) -0.002(2) 0.005(2) 0.0032(16)

loop_
_atom_type_symbol
_atom_type_scat_dispersion_real
_atom_type_scat_dispersion_imag
_atom_type_scat_Cromer_Mann_a1
_atom_type_scat_Cromer_Mann_b1
_atom_type_scat_Cromer_Mann_a2
_atom_type_scat_Cromer_Mann_b2
_atom_type_scat_Cromer_Mann_a3
_atom_type_scat_Cromer_Mann_b3
_atom_type_scat_Cromer_Mann_a4
_atom_type_scat_Cromer_Mann_b4
_atom_type_scat_Cromer_Mann_c
_atom_type_scat_source
C 0.0181 0.0091 2.3100 20.8439 1.0200 10.2075 1.5886 0.5687 0.8650 51.6512 0.2156 'International Tables Vol C 4.2.6.8 and 6.1.1.4'
H 0.0000 0.0000 0.4930 10.5109 0.3229 26.1257 0.1402 3.1424 0.0408 57.7998 0.0030 'International Tables Vol C 4.2.6.8 and 6.1.1.4'
P 0.2955 0.4335 6.4345 1.9067 4.1791 27.1570 1.7800 0.5260 1.4908 68.1645 1.1149 'International Tables Vol C 4.2.6.8 and 6.1.1.4'
N 0.0311 0.0180 12.2126 0.0057 3.1322 9.8933 2.0125 28.9975 1.1663 0.5826 -11.5290 'International Tables Vol C 4.2.6.8 and 6.1.1.4'
S 0.3331 0.5567 6.9053 1.4679 5.2034 22.2151 1.4379 0.2536 1.5863 56.1720 0.8669 'International Tables Vol C 4.2.6.8 and 6.1.1.4'
B 0.0090 0.0039 2.0545 23.2185 1.3326 1.0210 1.0979 60.3498 0.7068 0.1403 -0.1932 'International Tables Vol C 4.2.6.8 and 6.1.1.4'
O 0.0492 0.0322 3.0485 13.2771 2.2868 5.7011 1.5463 0.3239 0.8670 32.9089 0.2508 'International Tables Vol C 4.2.6.8 and 6.1.1.4'
Ru 0.0552 3.2960 19.2674 0.8085 12.9182 8.4347 4.8634 24.7997 1.5676 94.2928 5.3787 'International Tables Vol C 4.2.6.8 and 6.1.1.4'

loop_
_geom_angle_atom_site_label_1
_geom_angle_atom_site_label_2
_geom_angle_atom_site_label_3
_geom_angle
_geom_angle_publ_flag
Ru1 B1 N1 107.3(2) yes
Ru1 B1 N3 108.30(19) yes
N1 B1 N3 105.7(2) yes
Ru1 B1 H11 122(3) no
N1 B1 H11 105(2) no
N3 B1 H11 108(3) no
Ru2 B2 N5 107.1(2) yes
Ru2 B2 N7 108.2(2) yes
N5 B2 N7 104.4(2) yes
Ru2 B2 H21 117(3) no
N5 B2 H21 110(3) no
N7 B2 H21 109(3) no
Ru3 B3 N9 107.8(2) yes
Ru3 B3 N11 107.83(19) yes
N9 B3 N11 104.8(2) yes
Ru3 B3 H31 121(2) no
N9 B3 H31 106(2) no
N11 B3 H31 109(2) no
B1 Ru1 P1 173.33(9) yes
B1 Ru1 P2 86.67(9) yes
P1 Ru1 P2 99.56(3) yes
B1 Ru1 S1 84.68(9) yes
P1 Ru1 S1 89.24(3) yes
P2 Ru1 S1 170.55(3) yes
B1 Ru1 S2 84.71(9) yes
P1 Ru1 S2 92.87(3) yes
P2 Ru1 S2 90.22(3) yes
S1 Ru1 S2 92.77(3) yes
B1 Ru1 C1 81.66(13) yes
P1 Ru1 C1 100.76(10) yes
P2 Ru1 C1 88.26(10) yes
S1 Ru1 C1 86.71(10) yes
S2 Ru1 C1 166.35(10) yes
B2 Ru2 P3 171.13(10) yes
B2 Ru2 P4 87.67(9) yes
P3 Ru2 P4 100.98(4) yes
B2 Ru2 S3 84.92(9) yes
P3 Ru2 S3 93.15(3) yes
P4 Ru2 S3 89.37(3) yes
B2 Ru2 S4 84.51(9) yes
P3 Ru2 S4 86.88(3) yes
P4 Ru2 S4 172.06(3) yes
S3 Ru2 S4 91.28(3) yes
B2 Ru2 C2 81.20(14) yes
P3 Ru2 C2 100.83(11) yes
P4 Ru2 C2 88.33(11) yes
S3 Ru2 C2 166.02(11) yes
S4 Ru2 C2 89.14(11) yes
B3 Ru3 P5 170.31(9) yes
B3 Ru3 P6 91.25(9) yes
P5 Ru3 P6 98.42(3) yes
B3 Ru3 S5 84.81(9) yes
P5 Ru3 S5 94.70(3) yes
P6 Ru3 S5 88.99(3) yes
B3 Ru3 S6 84.22(9) yes
P5 Ru3 S6 86.13(3) yes
P6 Ru3 S6 175.05(3) yes
S5 Ru3 S6 92.59(3) yes
B3 Ru3 C3 83.82(13) yes
P5 Ru3 C3 96.91(10) yes
P6 Ru3 C3 88.84(10) yes
S5 Ru3 C3 168.37(10) yes
S6 Ru3 C3 88.68(10) yes
Ru1 P1 O21 116.67(12) yes
Ru1 P1 O23 119.81(11) yes
O21 P1 O23 104.21(16) yes
Ru1 P1 O24 117.93(11) yes
O21 P1 O24 98.62(18) yes
O23 P1 O24 95.70(15) yes
Ru1 P2 O4 122.63(11) yes
Ru1 P2 O5 115.99(10) yes
O4 P2 O5 96.69(14) yes
Ru1 P2 O6 114.37(10) yes
O4 P2 O6 103.80(15) yes
O5 P2 O6 99.73(15) yes
Ru2 P3 O25 120.52(16) yes
Ru2 P3 O27 121.3(2) yes
O25 P3 O27 114.8(3) yes
Ru2 P3 O29 109.2(2) yes
O25 P3 O29 86.8(3) yes
O27 P3 O29 91.2(3) yes
Ru2 P4 O7 114.31(11) yes
Ru2 P4 O8 122.12(13) yes
O7 P4 O8 103.77(17) yes
Ru2 P4 O9 117.51(11) yes
O7 P4 O9 98.91(16) yes
O8 P4 O9 96.43(15) yes
Ru3 P5 O10 108.35(9) yes
Ru3 P5 O11 122.56(11) yes
O10 P5 O11 104.18(15) yes
Ru3 P5 O12 122.73(10) yes
O10 P5 O12 103.22(14) yes
O11 P5 O12 92.91(13) yes
Ru3 P6 O31 122.7(4) yes
Ru3 P6 O33 114.7(4) yes
O31 P6 O33 91.0(6) yes
Ru3 P6 O34 110.56(13) yes
O31 P6 O34 124.2(5) yes
O33 P6 O34 80.7(4) yes
Ru1 S1 C11 97.39(11) yes
Ru1 S2 C15 98.12(11) yes
Ru2 S3 C25 97.64(11) yes
Ru2 S4 C21 97.98(11) yes
Ru3 S5 C31 98.05(11) yes
Ru3 S6 C35 98.57(11) yes
B1 N1 C11 124.3(3) yes
B1 N1 C12 128.2(3) yes
C11 N1 C12 107.2(3) yes
C11 N2 C13 108.1(3) yes
C11 N2 C14 126.4(3) yes
C13 N2 C14 125.5(3) yes
B1 N3 C15 123.7(3) yes
B1 N3 C16 128.5(3) yes
C15 N3 C16 107.6(3) yes
C15 N4 C17 108.4(3) yes
C15 N4 C18 125.0(3) yes
C17 N4 C18 126.6(3) yes
B2 N5 C21 124.1(3) yes
B2 N5 C22 127.4(3) yes
C21 N5 C22 107.6(3) yes
C21 N6 C23 108.7(3) yes
C21 N6 C24 126.5(3) yes
C23 N6 C24 124.8(3) yes
B2 N7 C25 123.4(3) yes
B2 N7 C26 128.2(3) yes
C25 N7 C26 108.0(3) yes
C25 N8 C27 108.2(3) yes
C25 N8 C28 125.7(3) yes
C27 N8 C28 126.1(3) yes
B3 N9 C31 124.3(3) yes
B3 N9 C32 128.1(3) yes
C31 N9 C32 107.5(3) yes
C31 N10 C33 108.3(3) yes
C31 N10 C34 125.9(3) yes
C33 N10 C34 125.8(3) yes
B3 N11 C35 123.2(3) yes
B3 N11 C36 128.5(3) yes
C35 N11 C36 107.8(3) yes
C35 N12 C37 108.6(3) yes
C35 N12 C38 126.0(3) yes
C37 N12 C38 125.3(3) yes
P2 O4 C84 121.8(2) yes
P2 O5 C83 120.2(3) yes
P2 O6 C85 121.3(3) yes
P4 O7 C90 121.9(3) yes
P4 O8 C91 124.2(3) yes
P4 O9 C89 120.0(3) yes
P5 O10 C95 121.7(3) yes
P5 O11 C97 118.7(2) yes
P5 O12 C96 118.2(2) yes
P1 O21 C82 123.4(3) yes
P1 O23 C81 118.5(2) yes
P1 O24 C80 118.0(3) yes
P3 O25 C88 122.6(4) yes
P3 O26 C87 117.7(4) yes
P3 O27 C87 113.8(5) yes
P3 O28 C86 119.1(4) yes
P3 O29 C86 117.9(5) yes
P6 O30 C93 122.0(3) yes
P6 O31 C93 124.7(8) yes
P6 O32 C94 122.4(3) yes
P6 O33 C94 125.9(9) yes
P6 O34 C92 122.0(3) yes
O1 C1 Ru1 176.0(3) yes
O2 C2 Ru2 177.1(3) yes
O3 C3 Ru3 177.9(3) yes
S1 C11 N2 127.2(3) yes
S1 C11 N1 124.1(2) yes
N2 C11 N1 108.7(3) yes
N1 C12 C13 108.8(3) yes
N1 C12 H121 125.8 no
C13 C12 H121 125.3 no
N2 C13 C12 107.1(3) yes
N2 C13 H131 126.1 no
C12 C13 H131 126.8 no
N2 C14 H141 109.9 no
N2 C14 H142 109.5 no
H141 C14 H142 109.1 no
N2 C14 H143 109.7 no
H141 C14 H143 109.5 no
H142 C14 H143 109.1 no
S2 C15 N4 127.1(3) yes
S2 C15 N3 124.5(2) yes
N4 C15 N3 108.5(3) yes
N3 C16 C17 108.8(3) yes
N3 C16 H161 125.5 no
C17 C16 H161 125.7 no
N4 C17 C16 106.8(3) yes
N4 C17 H171 126.7 no
C16 C17 H171 126.5 no
N4 C18 H181 109.8 no
N4 C18 H182 110.0 no
H181 C18 H182 108.8 no
N4 C18 H183 110.1 no
H181 C18 H183 108.8 no
H182 C18 H183 109.3 no
S4 C21 N6 127.8(2) yes
S4 C21 N5 123.7(2) yes
N6 C21 N5 108.5(3) yes
N5 C22 C23 108.2(3) yes
N5 C22 H221 125.8 no
C23 C22 H221 126.1 no
N6 C23 C22 107.0(3) yes
N6 C23 H231 126.2 no
C22 C23 H231 126.7 no
N6 C24 H241 110.1 no
N6 C24 H242 110.1 no
H241 C24 H242 109.1 no
N6 C24 H243 110.0 no
H241 C24 H243 108.8 no
H242 C24 H243 108.7 no
S3 C25 N8 126.4(3) yes
S3 C25 N7 125.2(2) yes
N8 C25 N7 108.4(3) yes
N7 C26 C27 108.2(3) yes
N7 C26 H261 125.9 no
C27 C26 H261 125.9 no
N8 C27 C26 107.1(3) yes
N8 C27 H271 126.2 no
C26 C27 H271 126.6 no
N8 C28 H281 109.9 no
N8 C28 H282 110.0 no
H281 C28 H282 109.1 no
N8 C28 H283 109.9 no
H281 C28 H283 109.0 no
H282 C28 H283 108.9 no
S5 C31 N10 127.0(3) yes
S5 C31 N9 124.4(2) yes
N10 C31 N9 108.5(3) yes
N9 C32 C33 108.7(3) yes
N9 C32 H321 125.5 no
C33 C32 H321 125.7 no
N10 C33 C32 107.0(3) yes
N10 C33 H331 126.3 no
C32 C33 H331 126.7 no
N10 C34 H341 110.2 no
N10 C34 H342 110.0 no
H341 C34 H342 108.7 no
N10 C34 H343 110.1 no
H341 C34 H343 108.7 no
H342 C34 H343 109.0 no
S6 C35 N12 127.5(2) yes
S6 C35 N11 124.0(2) yes
N12 C35 N11 108.5(3) yes
N11 C36 C37 108.4(3) yes
N11 C36 H361 125.4 no
C37 C36 H361 126.2 no
N12 C37 C36 106.8(3) yes
N12 C37 H371 126.6 no
C36 C37 H371 126.7 no
N12 C38 H381 109.5 no
N12 C38 H382 110.1 no
H381 C38 H382 109.0 no
N12 C38 H383 109.9 no
H381 C38 H383 108.8 no
H382 C38 H383 109.6 no
O24 C80 H801 110.7 no
O24 C80 H802 109.5 no
H801 C80 H802 109.4 no
O24 C80 H803 109.9 no
H801 C80 H803 109.2 no
H802 C80 H803 108.0 no
O23 C81 H811 109.8 no
O23 C81 H812 109.4 no
H811 C81 H812 109.6 no
O23 C81 H813 109.4 no
H811 C81 H813 109.7 no
H812 C81 H813 109.1 no
O21 C82 H821 110.7 no
O21 C82 H822 109.7 no
H821 C82 H822 109.9 no
O21 C82 H823 109.7 no
H821 C82 H823 108.9 no
H822 C82 H823 107.9 no
O5 C83 H831 109.8 no
O5 C83 H832 110.3 no
H831 C83 H832 108.8 no
O5 C83 H833 110.0 no
H831 C83 H833 108.5 no
H832 C83 H833 109.3 no
O4 C84 H841 110.8 no
O4 C84 H842 109.5 no
H841 C84 H842 109.0 no
O4 C84 H843 109.9 no
H841 C84 H843 109.7 no
H842 C84 H843 107.8 no
O6 C85 H851 110.6 no
O6 C85 H852 110.2 no
H851 C85 H852 108.9 no
O6 C85 H853 110.1 no
H851 C85 H853 108.9 no
H852 C85 H853 108.1 no
O29 C86 H861 130.2 no
O29 C86 H862 121.4 no
H861 C86 H862 107.8 no
O29 C86 H863 64.6 no
H861 C86 H863 108.6 no
H862 C86 H863 108.0 no
O27 C87 H871 140.0 no
O27 C87 H872 58.4 no
H871 C87 H872 108.9 no
O27 C87 H873 110.1 no
H871 C87 H873 109.9 no
H872 C87 H873 109.0 no
O25 C88 H881 110.5 no
O25 C88 H882 109.6 no
H881 C88 H882 106.2 no
O25 C88 H883 112.4 no
H881 C88 H883 109.0 no
H882 C88 H883 109.0 no
O9 C89 H891 110.6 no
O9 C89 H892 110.2 no
H891 C89 H892 108.1 no
O9 C89 H893 110.7 no
H891 C89 H893 108.9 no
H892 C89 H893 108.3 no
O7 C90 H901 109.8 no
O7 C90 H902 110.1 no
H901 C90 H902 109.0 no
O7 C90 H903 110.0 no
H901 C90 H903 108.8 no
H902 C90 H903 109.1 no
O8 C91 H911 110.4 no
O8 C91 H912 109.8 no
H911 C91 H912 109.2 no
O8 C91 H913 109.9 no
H911 C91 H913 109.0 no
H912 C91 H913 108.6 no
O34 C92 H921 111.5 no
O34 C92 H922 109.4 no
H921 C92 H922 108.0 no
O34 C92 H923 110.9 no
H921 C92 H923 110.1 no
H922 C92 H923 106.7 no
O31 C93 H931 151.7 no
O31 C93 H932 62.3 no
H931 C93 H932 108.9 no
O31 C93 H933 98.3 no
H931 C93 H933 109.9 no
H932 C93 H933 109.2 no
O33 C94 H941 130.7 no
O33 C94 H942 67.1 no
H941 C94 H942 109.6 no
O33 C94 H943 117.4 no
H941 C94 H943 110.1 no
H942 C94 H943 109.2 no
O10 C95 H951 110.5 no
O10 C95 H952 109.8 no
H951 C95 H952 108.1 no
O10 C95 H953 110.5 no
H951 C95 H953 109.5 no
H952 C95 H953 108.4 no
O12 C96 H961 110.6 no
O12 C96 H962 109.8 no
H961 C96 H962 107.9 no
O12 C96 H963 110.9 no
H961 C96 H963 109.5 no
H962 C96 H963 108.1 no
O11 C97 H971 110.2 no
O11 C97 H972 109.1 no
H971 C97 H972 108.1 no
O11 C97 H973 110.8 no
H971 C97 H973 110.0 no
H972 C97 H973 108.6 no

loop_
_geom_bond_atom_site_label_1
_geom_bond_atom_site_label_2
_geom_bond_distance
_geom_bond_publ_flag
B1 Ru1 2.252(3) yes
B1 N1 1.571(4) yes
B1 N3 1.576(4) yes
B1 H11 1.17(5) no
B2 Ru2 2.253(3) yes
B2 N5 1.574(4) yes
B2 N7 1.575(4) yes
B2 H21 1.11(5) no
B3 Ru3 2.260(3) yes
B3 N9 1.581(4) yes
B3 N11 1.574(4) yes
B3 H31 1.20(5) no
Ru1 P1 2.3604(8) yes
Ru1 P2 2.2341(8) yes
Ru1 S1 2.4842(8) yes
Ru1 S2 2.4754(8) yes
Ru1 C1 1.835(3) yes
Ru2 P3 2.3600(10) yes
Ru2 P4 2.2331(9) yes
Ru2 S3 2.4744(8) yes
Ru2 S4 2.4762(8) yes
Ru2 C2 1.849(4) yes
Ru3 P5 2.3535(8) yes
Ru3 P6 2.2317(8) yes
Ru3 S5 2.4821(8) yes
Ru3 S6 2.4657(8) yes
Ru3 C3 1.843(4) yes
P1 O21 1.581(3) yes
P1 O23 1.622(3) yes
P1 O24 1.620(3) yes
P2 O4 1.600(2) yes
P2 O5 1.607(3) yes
P2 O6 1.594(3) yes
P3 O25 1.557(3) yes
P3 O27 1.584(7) yes
P3 O29 1.768(7) yes
P4 O7 1.595(3) yes
P4 O8 1.599(3) yes
P4 O9 1.606(3) yes
P5 O10 1.604(3) yes
P5 O11 1.614(3) yes
P5 O12 1.606(2) yes
P6 O31 1.619(10) yes
P6 O33 1.701(11) yes
P6 O34 1.588(3) yes
S1 C11 1.722(3) yes
S2 C15 1.715(3) yes
S3 C25 1.716(3) yes
S4 C21 1.713(3) yes
S5 C31 1.713(4) yes
S6 C35 1.711(3) yes
N1 C11 1.340(4) yes
N1 C12 1.389(4) yes
N2 C11 1.358(4) yes
N2 C13 1.383(4) yes
N2 C14 1.450(5) yes
N3 C15 1.341(4) yes
N3 C16 1.384(4) yes
N4 C15 1.358(4) yes
N4 C17 1.382(5) yes
N4 C18 1.466(4) yes
N5 C21 1.340(4) yes
N5 C22 1.393(4) yes
N6 C21 1.353(4) yes
N6 C23 1.378(4) yes
N6 C24 1.455(4) yes
N7 C25 1.335(4) yes
N7 C26 1.389(4) yes
N8 C25 1.365(4) yes
N8 C27 1.380(5) yes
N8 C28 1.455(4) yes
N9 C31 1.339(4) yes
N9 C32 1.392(4) yes
N10 C31 1.363(4) yes
N10 C33 1.385(5) yes
N10 C34 1.454(5) yes
N11 C35 1.345(4) yes
N11 C36 1.387(4) yes
N12 C35 1.352(4) yes
N12 C37 1.386(4) yes
N12 C38 1.453(4) yes
O1 C1 1.162(4) yes
O2 C2 1.149(4) yes
O3 C3 1.160(4) yes
O4 C84 1.434(5) yes
O5 C83 1.433(5) yes
O6 C85 1.433(5) yes
O7 C90 1.439(5) yes
O8 C91 1.429(5) yes
O9 C89 1.427(5) yes
O10 C95 1.445(4) yes
O11 C97 1.440(5) yes
O12 C96 1.435(5) yes
O21 C82 1.453(5) yes
O23 C81 1.451(5) yes
O24 C80 1.428(5) yes
O25 C88 1.453(6) yes
O26 C87 1.346(8) yes
O27 C87 1.549(8) yes
O28 C86 1.523(7) yes
O29 C86 1.303(8) yes
O30 C93 1.400(5) yes
O31 C93 1.366(12) yes
O32 C94 1.463(5) yes
O33 C94 1.279(12) yes
O34 C92 1.443(5) yes
C12 C13 1.339(5) yes
C12 H121 0.949 no
C13 H131 0.951 no
C14 H141 0.950 no
C14 H142 0.954 no
C14 H143 0.950 no
C16 C17 1.346(5) yes
C16 H161 0.957 no
C17 H171 0.957 no
C18 H181 0.957 no
C18 H182 0.951 no
C18 H183 0.951 no
C22 C23 1.348(5) yes
C22 H221 0.958 no
C23 H231 0.962 no
C24 H241 0.952 no
C24 H242 0.953 no
C24 H243 0.956 no
C26 C27 1.348(5) yes
C26 H261 0.962 no
C27 H271 0.956 no
C28 H281 0.952 no
C28 H282 0.953 no
C28 H283 0.954 no
C32 C33 1.343(5) yes
C32 H321 0.957 no
C33 H331 0.960 no
C34 H341 0.956 no
C34 H342 0.953 no
C34 H343 0.953 no
C36 C37 1.351(5) yes
C36 H361 0.956 no
C37 H371 0.959 no
C38 H381 0.958 no
C38 H382 0.948 no
C38 H383 0.951 no
C80 H801 0.943 no
C80 H802 0.958 no
C80 H803 0.959 no
C81 H811 0.946 no
C81 H812 0.953 no
C81 H813 0.952 no
C82 H821 0.942 no
C82 H822 0.953 no
C82 H823 0.965 no
C83 H831 0.958 no
C83 H832 0.949 no
C83 H833 0.953 no
C84 H841 0.941 no
C84 H842 0.964 no
C84 H843 0.956 no
C85 H851 0.949 no
C85 H852 0.958 no
C85 H853 0.958 no
C86 H861 0.958 no
C86 H862 0.962 no
C86 H863 0.953 no
C87 H871 0.948 no
C87 H872 0.959 no
C87 H873 0.947 no
C88 H881 0.970 no
C88 H882 0.970 no
C88 H883 0.935 no
C89 H891 0.954 no
C89 H892 0.962 no
C89 H893 0.952 no
C90 H901 0.955 no
C90 H902 0.951 no
C90 H903 0.953 no
C91 H911 0.949 no
C91 H912 0.954 no
C91 H913 0.957 no
C92 H921 0.938 no
C92 H922 0.979 no
C92 H923 0.954 no
C93 H931 0.951 no
C93 H932 0.949 no
C93 H933 0.951 no
C94 H941 0.949 no
C94 H942 0.956 no
C94 H943 0.947 no
C95 H951 0.951 no
C95 H952 0.964 no
C95 H953 0.948 no
C96 H961 0.952 no
C96 H962 0.968 no
C96 H963 0.948 no
C97 H971 0.951 no
C97 H972 0.966 no
C97 H973 0.944 no
